data_4089341
loop_
_publ_author_name
'Pavlik, Sonja'
'Mereiter, Kurt'
'Puchberger, Michael'
'Kirchner, Karl'

_publ_section_title
;
 Reactions of the Cationic Fragments [RuCp(PPh2NHR)2]+and
 [RuTp(PPh2NHR)2]+(R = Ph,n-Pr) with Alkynes:&#x00A0; Formation of
 Four-Membered Azaphosphacarbenes
;
_journal_issue 14
_journal_name_full Organometallics
_journal_page_first 3561
_journal_paper_doi 10.1021/om050247a
_journal_volume 24
_journal_year 2005
_chemical_formula_moiety 'C56 H47 N2 P2 Ru, C F3 O3 S, C H2 Cl2'
_chemical_formula_sum 'C58 H49 Cl2 F3 N2 O3 P2 Ru S'
_chemical_formula_weight 1144.96
_chemical_name_common
;
[CpRu(PPh~2~NHPh)~2~(=C=C=CPh~2~)]CF~3~SO~3~.CH~2~Cl~2~
    (11.CH~2~Cl~2~)
;
_space_group_IT_number 14
_space_group_name_Hall '-P 2yn'
_space_group_name_H-M_alt 'P 1 21/n 1'
_symmetry_cell_setting monoclinic
_symmetry_space_group_name_H-M 'P 1 21/n 1'
_atom_sites_solution_hydrogens geom
_atom_sites_solution_primary direct
_atom_sites_solution_secondary difmap
_audit_creation_method SHELXL-97
_cell_angle_alpha 90.00
_cell_angle_beta 100.455(3)
_cell_angle_gamma 90.00
_cell_formula_units_Z 4
_cell_length_a 13.280(2)
_cell_length_b 12.787(2)
_cell_length_c 31.996(5)
_cell_measurement_reflns_used 3907
_cell_measurement_temperature 173(2)
_cell_measurement_theta_max 21.38
_cell_measurement_theta_min 2.23
_cell_volume 5343.1(14)
_computing_cell_refinement 'Bruker SAINT'
_computing_data_collection 'Bruker SMART'
_computing_data_reduction 'Bruker SAINT, SADABS, XPREP'
_computing_molecular_graphics 'Bruker SHELXTL'
_computing_publication_material 'Bruker SHELXTL'
_computing_structure_refinement 'SHELXL-97 (Sheldrick, 1997)'
_computing_structure_solution 'SHELXS-97 (Sheldrick, 1997)'
_diffrn_ambient_temperature 173(2)
_diffrn_measured_fraction_theta_full 0.994
_diffrn_measured_fraction_theta_max 0.994
_diffrn_measurement_device_type 'CCD area detector'
_diffrn_measurement_method 'phi and omega scans'
_diffrn_radiation_monochromator graphite
_diffrn_radiation_source 'fine-focus sealed tube'
_diffrn_radiation_type MoK\a
_diffrn_radiation_wavelength 0.71073
_diffrn_reflns_av_R_equivalents 0.0874
_diffrn_reflns_av_sigmaI/netI 0.0973
_diffrn_reflns_limit_h_max 15
_diffrn_reflns_limit_h_min -15
_diffrn_reflns_limit_k_max 15
_diffrn_reflns_limit_k_min -15
_diffrn_reflns_limit_l_max 37
_diffrn_reflns_limit_l_min -38
_diffrn_reflns_number 30407
_diffrn_reflns_theta_full 25.00
_diffrn_reflns_theta_max 25.00
_diffrn_reflns_theta_min 2.05
_diffrn_standards_decay_% 0
_exptl_absorpt_coefficient_mu 0.549
_exptl_absorpt_correction_T_max 1.00
_exptl_absorpt_correction_T_min 0.59
_exptl_absorpt_correction_type multi-scan
_exptl_absorpt_process_details 'program SADABS, V2.10'
_exptl_crystal_colour red
_exptl_crystal_density_diffrn 1.423
_exptl_crystal_density_meas 0
_exptl_crystal_density_method 'not measured'
_exptl_crystal_description irregular
_exptl_crystal_F_000 2344
_exptl_crystal_size_max 0.53
_exptl_crystal_size_mid 0.36
_exptl_crystal_size_min 0.22
_refine_diff_density_max 1.108
_refine_diff_density_min -0.781
_refine_diff_density_rms 0.090
_refine_ls_extinction_method none
_refine_ls_goodness_of_fit_ref 1.012
_refine_ls_hydrogen_treatment mixed
_refine_ls_matrix_type full
_refine_ls_number_parameters 583
_refine_ls_number_reflns 9336
_refine_ls_number_restraints 223
_refine_ls_restrained_S_all 1.003
_refine_ls_R_factor_all 0.1245
_refine_ls_R_factor_gt 0.0641
_refine_ls_shift/su_max 0.000
_refine_ls_shift/su_mean 0.000
_refine_ls_structure_factor_coef Fsqd
_refine_ls_weighting_details 'calc w=1/[\s^2^(Fo^2^)+(0.0954P)^2^+0.3885P] where P=(Fo^2^+2Fc^2^)/3'
_refine_ls_weighting_scheme calc
_refine_ls_wR_factor_gt 0.1525
_refine_ls_wR_factor_ref 0.1834
_reflns_number_gt 5480
_reflns_number_total 9336
_reflns_threshold_expression >2sigma(I)
_cod_data_source_file om050247asi20050402_100602.cif
_cod_data_source_block compd11
_cod_depositor_comments
;
The following automatic conversions were performed:

data item '_symmetry_cell_setting' value 'Monoclinic' was changed to
'monoclinic' in accordance with the
/home/saulius/struct/COD-crude-data/automatic-downloads/DataCite-retrospective/ACS/depositions/lib/dictionaries/cif_core.dic
dictionary named 'cif_core.dic' version 2.4.2 last updated on
2011-04-26.

Automatic conversion script
Id: cif_fix_values 6909 2019-04-08 15:41:33Z antanas 
;
_cod_original_sg_symbol_H-M P2(1)/n
_cod_database_code 4089341

loop_
_symmetry_equiv_pos_as_xyz
'x, y, z'
'-x+1/2, y+1/2, -z+1/2'
'-x, -y, -z'
'x-1/2, -y-1/2, z-1/2'

loop_
_atom_site_label
_atom_site_type_symbol
_atom_site_fract_x
_atom_site_fract_y
_atom_site_fract_z
_atom_site_U_iso_or_equiv
_atom_site_adp_type
_atom_site_occupancy
_atom_site_symmetry_multiplicity
_atom_site_calc_flag
_atom_site_refinement_flags
_atom_site_disorder_assembly
_atom_site_disorder_group
Ru Ru 0.46223(4) 0.27971(4) 0.186647(15) 0.03727(17) Uani 1 1 d U . .
P1 P 0.55513(12) 0.12763(12) 0.19079(5) 0.0390(4) Uani 1 1 d U . .
P2 P 0.32787(12) 0.22816(13) 0.13504(5) 0.0404(4) Uani 1 1 d U . .
N1 N 0.5882(4) 0.0911(4) 0.14470(15) 0.0443(12) Uani 1 1 d DU . .
H1N H 0.5532 0.1221 0.1221 0.053 Uiso 1 1 calc RD . .
N2 N 0.2869(4) 0.3327(4) 0.10602(16) 0.0464(12) Uani 1 1 d DU . .
H2N H 0.3133 0.3923 0.1166 0.056 Uiso 1 1 calc RD . .
C1 C 0.4381(3) 0.4375(3) 0.21341(14) 0.0504(14) Uani 1 1 d GU . .
H1 H 0.4396 0.4997 0.1973 0.060 Uiso 1 1 calc R . .
C2 C 0.5230(3) 0.3906(3) 0.23997(14) 0.0505(14) Uani 1 1 d GU . .
H2 H 0.5914 0.4157 0.2448 0.061 Uiso 1 1 calc R . .
C3 C 0.4879(3) 0.2995(3) 0.25810(14) 0.0481(14) Uani 1 1 d GU . .
H3 H 0.5287 0.2529 0.2772 0.058 Uiso 1 1 calc R . .
C4 C 0.3814(3) 0.2902(3) 0.24275(14) 0.0458(14) Uani 1 1 d GU . .
H4 H 0.3381 0.2362 0.2498 0.055 Uiso 1 1 calc R . .
C5 C 0.3505(3) 0.3755(3) 0.21513(14) 0.0494(14) Uani 1 1 d GU . .
H5 H 0.2830 0.3887 0.2004 0.059 Uiso 1 1 calc R . .
C6 C 0.6781(3) 0.1427(3) 0.22787(13) 0.0417(13) Uani 1 1 d GU . .
C7 C 0.7437(3) 0.2201(3) 0.21848(14) 0.0554(16) Uani 1 1 d GU . .
H7 H 0.7245 0.2623 0.1939 0.066 Uiso 1 1 calc R . .
C8 C 0.8374(3) 0.2359(4) 0.24501(15) 0.0644(19) Uani 1 1 d GU . .
H8 H 0.8823 0.2889 0.2386 0.077 Uiso 1 1 calc R . .
C9 C 0.8654(3) 0.1743(4) 0.28093(14) 0.0629(19) Uani 1 1 d GU . .
H9 H 0.9296 0.1851 0.2991 0.076 Uiso 1 1 calc R . .
C10 C 0.7998(3) 0.0968(4) 0.29032(14) 0.0592(18) Uani 1 1 d GU . .
H10 H 0.8190 0.0546 0.3149 0.071 Uiso 1 1 calc R . .
C11 C 0.7062(3) 0.0810(3) 0.26379(13) 0.0532(17) Uani 1 1 d GU . .
H11 H 0.6612 0.0280 0.2702 0.064 Uiso 1 1 calc R . .
C12 C 0.4940(3) 0.0124(3) 0.20972(12) 0.0387(13) Uani 1 1 d GU . .
C13 C 0.4713(3) -0.0741(3) 0.18371(12) 0.0449(14) Uani 1 1 d GU . .
H13 H 0.4915 -0.0760 0.1567 0.054 Uiso 1 1 calc R . .
C14 C 0.4191(3) -0.1578(3) 0.19702(13) 0.0494(15) Uani 1 1 d GU . .
H14 H 0.4035 -0.2172 0.1792 0.059 Uiso 1 1 calc R . .
C15 C 0.3897(3) -0.1551(3) 0.23633(13) 0.0524(16) Uani 1 1 d GU . .
H15 H 0.3538 -0.2126 0.2455 0.063 Uiso 1 1 calc R . .
C16 C 0.4123(3) -0.0686(3) 0.26234(13) 0.0492(15) Uani 1 1 d GU . .
H16 H 0.3921 -0.0667 0.2893 0.059 Uiso 1 1 calc R . .
C17 C 0.4645(3) 0.0151(3) 0.24903(12) 0.0439(14) Uani 1 1 d GU . .
H17 H 0.4801 0.0745 0.2669 0.053 Uiso 1 1 calc R . .
C18 C 0.6622(3) 0.0196(4) 0.13588(14) 0.0513(16) Uani 1 1 d GU . .
C19 C 0.6876(4) 0.0237(4) 0.09550(15) 0.064(2) Uani 1 1 d GU . .
H19 H 0.6551 0.0730 0.0753 0.077 Uiso 1 1 calc R . .
C20 C 0.7609(4) -0.0445(4) 0.08485(17) 0.091(3) Uani 1 1 d GU . .
H20 H 0.7782 -0.0417 0.0573 0.110 Uiso 1 1 calc R . .
C21 C 0.8087(4) -0.1168(4) 0.11458(18) 0.087(3) Uani 1 1 d GU . .
H21 H 0.8586 -0.1633 0.1073 0.104 Uiso 1 1 calc R . .
C22 C 0.7833(4) -0.1209(4) 0.15496(16) 0.073(2) Uani 1 1 d GU . .
H22 H 0.8158 -0.1702 0.1752 0.088 Uiso 1 1 calc R . .
C23 C 0.7100(4) -0.0527(4) 0.16561(14) 0.0585(18) Uani 1 1 d GU . .
H23 H 0.6927 -0.0555 0.1931 0.070 Uiso 1 1 calc R . .
C24 C 0.2174(3) 0.1780(3) 0.15593(14) 0.0424(14) Uani 1 1 d GU . .
C25 C 0.2262(3) 0.0877(3) 0.18034(14) 0.0489(15) Uani 1 1 d GU . .
H25 H 0.2897 0.0517 0.1865 0.059 Uiso 1 1 calc R . .
C26 C 0.1421(3) 0.0499(4) 0.19576(15) 0.0647(19) Uani 1 1 d GU . .
H26 H 0.1480 -0.0120 0.2125 0.078 Uiso 1 1 calc R . .
C27 C 0.0492(3) 0.1024(4) 0.18678(16) 0.072(2) Uani 1 1 d GU . .
H27 H -0.0083 0.0765 0.1973 0.087 Uiso 1 1 calc R . .
C28 C 0.0405(3) 0.1927(4) 0.16238(17) 0.072(2) Uani 1 1 d GU . .
H28 H -0.0230 0.2287 0.1562 0.087 Uiso 1 1 calc R . .
C29 C 0.1246(3) 0.2305(4) 0.14696(15) 0.0610(18) Uani 1 1 d GU . .
H29 H 0.1187 0.2924 0.1302 0.073 Uiso 1 1 calc R . .
C30 C 0.3513(3) 0.1334(3) 0.09499(13) 0.0425(14) Uani 1 1 d GU . .
C31 C 0.3970(4) 0.1694(3) 0.06213(14) 0.0572(17) Uani 1 1 d GU . .
H31 H 0.4142 0.2413 0.0607 0.069 Uiso 1 1 calc R . .
C32 C 0.4175(4) 0.1007(4) 0.03130(14) 0.073(2) Uani 1 1 d GU . .
H32 H 0.4489 0.1254 0.0088 0.087 Uiso 1 1 calc R . .
C33 C 0.3924(4) -0.0041(4) 0.03335(15) 0.077(2) Uani 1 1 d GU . .
H33 H 0.4065 -0.0512 0.0122 0.093 Uiso 1 1 calc R . .
C34 C 0.3467(4) -0.0401(3) 0.06621(16) 0.071(2) Uani 1 1 d GU . .
H34 H 0.3295 -0.1119 0.0676 0.085 Uiso 1 1 calc R . .
C35 C 0.3262(4) 0.0287(3) 0.09704(14) 0.0534(16) Uani 1 1 d GU . .
H35 H 0.2948 0.0040 0.1196 0.064 Uiso 1 1 calc R . .
C36 C 0.2158(3) 0.3424(3) 0.06674(13) 0.0481(15) Uani 1 1 d GU . .
C37 C 0.1603(4) 0.2585(4) 0.04749(15) 0.0643(19) Uani 1 1 d GU . .
H37 H 0.1677 0.1915 0.0605 0.077 Uiso 1 1 calc R . .
C38 C 0.0939(4) 0.2721(4) 0.00931(16) 0.077(2) Uani 1 1 d GU . .
H38 H 0.0558 0.2144 -0.0039 0.092 Uiso 1 1 calc R . .
C39 C 0.0831(4) 0.3695(4) -0.00962(15) 0.081(2) Uani 1 1 d GU . .
H39 H 0.0375 0.3789 -0.0359 0.097 Uiso 1 1 calc R . .
C40 C 0.1386(4) 0.4534(4) 0.00963(15) 0.0647(19) Uani 1 1 d GU . .
H40 H 0.1312 0.5204 -0.0034 0.078 Uiso 1 1 calc R . .
C41 C 0.2050(3) 0.4398(3) 0.04781(14) 0.0518(16) Uani 1 1 d GU . .
H41 H 0.2432 0.4975 0.0611 0.062 Uiso 1 1 calc R . .
C42 C 0.5304(4) 0.3267(5) 0.14322(19) 0.0410(13) Uani 1 1 d U . .
C43 C 0.5720(5) 0.3649(5) 0.1139(2) 0.0490(16) Uani 1 1 d U . .
C44 C 0.6073(5) 0.4146(5) 0.0820(2) 0.0496(15) Uani 1 1 d U . .
C45 C 0.5950(3) 0.5300(3) 0.07759(14) 0.0463(14) Uani 1 1 d GU . .
C46 C 0.6560(3) 0.5866(3) 0.05509(14) 0.0562(17) Uani 1 1 d GU . .
H46 H 0.7030 0.5514 0.0408 0.067 Uiso 1 1 calc R . .
C47 C 0.6488(4) 0.6945(3) 0.05335(16) 0.069(2) Uani 1 1 d GU . .
H47 H 0.6907 0.7334 0.0379 0.082 Uiso 1 1 calc R . .
C48 C 0.5804(4) 0.7457(3) 0.07412(16) 0.070(2) Uani 1 1 d GU . .
H48 H 0.5755 0.8198 0.0729 0.084 Uiso 1 1 calc R . .
C49 C 0.5194(4) 0.6891(4) 0.09663(15) 0.0645(19) Uani 1 1 d GU . .
H49 H 0.4724 0.7243 0.1109 0.077 Uiso 1 1 calc R . .
C50 C 0.5266(3) 0.5812(3) 0.09837(14) 0.0543(16) Uani 1 1 d GU . .
H50 H 0.4847 0.5423 0.1138 0.065 Uiso 1 1 calc R . .
C51 C 0.6619(4) 0.3528(4) 0.05298(14) 0.0532(16) Uani 1 1 d GU . .
C52 C 0.6430(4) 0.3694(4) 0.00952(14) 0.0594(18) Uani 1 1 d GU . .
H52 H 0.5918 0.4177 -0.0027 0.071 Uiso 1 1 calc R . .
C53 C 0.6988(4) 0.3155(4) -0.01608(15) 0.071(2) Uani 1 1 d GU . .
H53 H 0.6859 0.3269 -0.0459 0.085 Uiso 1 1 calc R . .
C54 C 0.7735(4) 0.2451(4) 0.00177(18) 0.082(2) Uani 1 1 d GU . .
H54 H 0.8118 0.2081 -0.0158 0.098 Uiso 1 1 calc R . .
C55 C 0.7923(4) 0.2285(4) 0.04523(18) 0.095(3) Uani 1 1 d GU . .
H55 H 0.8435 0.1801 0.0575 0.114 Uiso 1 1 calc R . .
C56 C 0.7365(4) 0.2823(4) 0.07084(16) 0.081(2) Uani 1 1 d GU . .
H56 H 0.7494 0.2709 0.1007 0.098 Uiso 1 1 calc R . .
S S 0.22609(14) 0.60601(14) 0.15527(6) 0.0542(4) Uani 1 1 d U . .
O1 O 0.3118(4) 0.5930(5) 0.13500(17) 0.0855(17) Uani 1 1 d U . .
O2 O 0.1548(4) 0.5209(4) 0.14692(18) 0.0805(16) Uani 1 1 d U . .
O3 O 0.2483(4) 0.6405(4) 0.19861(15) 0.0729(14) Uani 1 1 d U . .
C57 C 0.1580(7) 0.7115(7) 0.1277(3) 0.074(2) Uani 1 1 d U . .
F1 F 0.0758(6) 0.7384(6) 0.1433(2) 0.155(3) Uani 1 1 d U . .
F2 F 0.2150(6) 0.7987(5) 0.1285(2) 0.169(3) Uani 1 1 d U . .
F3 F 0.1251(4) 0.6939(4) 0.08706(15) 0.0976(15) Uani 1 1 d U . .
C1S C -0.0903(9) 0.4983(9) 0.1235(4) 0.089(4) Uani 0.73(2) 1 d PU A 1
H1SA H -0.1120 0.4795 0.0932 0.106 Uiso 0.73(2) 1 calc PR A 1
H1SB H -0.0149 0.4916 0.1307 0.106 Uiso 0.73(2) 1 calc PR A 1
Cl1S Cl -0.1454(3) 0.4157(3) 0.15405(11) 0.0767(17) Uani 0.533(7) 1 d PU A 1
Cl2S Cl -0.1252(5) 0.6249(5) 0.1314(2) 0.100(3) Uani 0.415(8) 1 d PU A 1
Cl3S Cl -0.0474(7) 0.4119(9) 0.0833(3) 0.075(4) Uani 0.218(7) 1 d P B 2
Cl4S Cl 0.0000 1.0000 0.0000 0.320(13) Uani 0.61(2) 2 d SPU . .
Cl5S Cl 0.0429(8) 0.9856(9) 0.0586(7) 0.301(10) Uani 0.522(17) 1 d PU . .

loop_
_atom_site_aniso_label
_atom_site_aniso_U_11
_atom_site_aniso_U_22
_atom_site_aniso_U_33
_atom_site_aniso_U_23
_atom_site_aniso_U_13
_atom_site_aniso_U_12
Ru 0.0374(3) 0.0374(3) 0.0381(3) 0.0020(2) 0.00999(19) -0.0013(2)
P1 0.0369(8) 0.0402(9) 0.0401(9) 0.0038(7) 0.0078(7) 0.0016(7)
P2 0.0428(8) 0.0383(8) 0.0407(8) 0.0031(8) 0.0093(7) 0.0013(8)
N1 0.041(3) 0.055(3) 0.038(3) 0.002(2) 0.009(2) 0.009(2)
N2 0.048(3) 0.041(3) 0.048(3) -0.001(2) 0.003(2) -0.003(2)
C1 0.059(4) 0.043(3) 0.050(4) 0.000(3) 0.011(3) 0.000(3)
C2 0.050(3) 0.048(4) 0.052(4) -0.003(3) 0.005(3) -0.006(3)
C3 0.051(3) 0.049(4) 0.043(3) -0.005(3) 0.004(3) 0.007(3)
C4 0.055(3) 0.040(3) 0.046(3) -0.003(3) 0.020(3) 0.000(3)
C5 0.051(3) 0.051(4) 0.047(3) -0.002(3) 0.012(3) 0.008(3)
C6 0.030(3) 0.045(3) 0.049(3) 0.002(3) 0.004(2) 0.003(2)
C7 0.044(3) 0.056(4) 0.065(4) 0.010(4) 0.005(3) -0.001(3)
C8 0.053(4) 0.064(5) 0.073(5) 0.000(4) 0.001(3) -0.012(4)
C9 0.051(4) 0.065(5) 0.066(4) -0.007(4) -0.007(3) -0.007(3)
C10 0.048(4) 0.059(4) 0.065(4) 0.005(4) -0.005(3) 0.001(3)
C11 0.041(3) 0.057(4) 0.058(4) 0.011(3) -0.003(3) -0.010(3)
C12 0.029(3) 0.037(3) 0.049(3) 0.004(3) 0.005(3) 0.005(2)
C13 0.041(3) 0.041(3) 0.050(4) 0.004(3) 0.003(3) 0.002(3)
C14 0.042(4) 0.043(4) 0.062(4) -0.001(3) 0.006(3) 0.003(3)
C15 0.042(4) 0.047(4) 0.069(4) 0.005(3) 0.013(3) -0.003(3)
C16 0.039(3) 0.050(4) 0.058(4) 0.009(3) 0.008(3) 0.002(3)
C17 0.043(3) 0.047(4) 0.041(3) 0.006(3) 0.006(3) -0.003(3)
C18 0.047(4) 0.048(4) 0.062(4) -0.001(3) 0.019(3) 0.004(3)
C19 0.069(5) 0.065(5) 0.068(4) 0.008(4) 0.038(4) 0.013(4)
C20 0.098(7) 0.086(6) 0.108(6) 0.008(5) 0.065(6) 0.021(5)
C21 0.068(5) 0.081(6) 0.123(7) -0.010(5) 0.049(5) 0.025(4)
C22 0.064(5) 0.069(5) 0.084(5) -0.012(4) 0.004(4) 0.017(4)
C23 0.051(4) 0.062(5) 0.062(4) 0.002(3) 0.010(3) 0.017(3)
C24 0.041(3) 0.041(3) 0.045(3) -0.004(3) 0.010(3) -0.004(3)
C25 0.047(4) 0.055(4) 0.043(4) 0.003(3) 0.005(3) -0.011(3)
C26 0.062(4) 0.075(5) 0.060(4) 0.016(4) 0.017(4) -0.007(4)
C27 0.057(4) 0.081(5) 0.087(6) 0.008(4) 0.033(4) -0.011(4)
C28 0.051(4) 0.084(6) 0.087(6) 0.015(4) 0.026(4) 0.007(4)
C29 0.052(4) 0.060(4) 0.073(5) 0.006(4) 0.017(3) 0.003(3)
C30 0.039(3) 0.051(3) 0.035(3) -0.003(3) 0.001(3) 0.009(3)
C31 0.064(4) 0.063(4) 0.049(4) 0.004(3) 0.020(3) 0.012(4)
C32 0.085(6) 0.088(5) 0.048(4) -0.006(4) 0.021(4) 0.021(5)
C33 0.095(6) 0.079(5) 0.059(5) -0.022(4) 0.016(4) 0.019(5)
C34 0.086(6) 0.055(4) 0.068(5) -0.016(4) 0.005(4) 0.017(4)
C35 0.062(4) 0.050(4) 0.048(4) -0.005(3) 0.007(3) 0.004(3)
C36 0.045(4) 0.046(4) 0.053(4) 0.004(3) 0.008(3) 0.002(3)
C37 0.054(4) 0.069(5) 0.064(4) -0.003(4) -0.006(3) -0.007(4)
C38 0.070(5) 0.069(5) 0.083(5) -0.016(4) -0.008(4) -0.011(4)
C39 0.066(5) 0.100(6) 0.067(5) 0.003(4) -0.013(4) 0.005(5)
C40 0.068(5) 0.062(4) 0.063(4) 0.010(4) 0.010(4) 0.008(4)
C41 0.050(4) 0.056(4) 0.048(4) -0.002(3) 0.005(3) 0.006(3)
C42 0.036(3) 0.042(3) 0.045(3) 0.005(3) 0.007(3) 0.006(3)
C43 0.046(4) 0.047(4) 0.054(4) 0.007(3) 0.011(3) -0.001(3)
C44 0.042(4) 0.060(4) 0.048(4) 0.007(3) 0.012(3) -0.002(3)
C45 0.043(3) 0.053(3) 0.043(3) 0.001(3) 0.007(3) -0.002(3)
C46 0.065(4) 0.051(4) 0.055(4) 0.004(3) 0.020(3) -0.005(3)
C47 0.083(5) 0.053(4) 0.078(5) 0.011(4) 0.036(4) -0.003(4)
C48 0.092(6) 0.054(4) 0.066(5) 0.002(4) 0.018(4) 0.007(4)
C49 0.076(5) 0.065(4) 0.057(4) 0.001(4) 0.023(4) 0.019(4)
C50 0.055(4) 0.062(4) 0.046(4) 0.011(3) 0.011(3) 0.005(3)
C51 0.060(4) 0.044(4) 0.060(4) 0.005(3) 0.023(3) -0.002(3)
C52 0.069(5) 0.054(4) 0.058(4) 0.000(3) 0.019(3) -0.004(3)
C53 0.088(6) 0.064(5) 0.065(5) -0.013(4) 0.031(4) -0.014(4)
C54 0.099(6) 0.060(5) 0.099(5) -0.007(4) 0.051(5) 0.002(4)
C55 0.109(7) 0.083(6) 0.101(6) 0.016(5) 0.039(5) 0.042(5)
C56 0.085(6) 0.085(6) 0.082(5) 0.021(5) 0.032(4) 0.030(5)
S 0.0607(11) 0.0512(10) 0.0523(10) -0.0015(9) 0.0146(8) 0.0008(9)
O1 0.057(3) 0.134(5) 0.070(3) 0.008(3) 0.026(3) 0.011(3)
O2 0.096(4) 0.055(3) 0.091(4) -0.003(3) 0.018(3) -0.019(3)
O3 0.106(4) 0.062(3) 0.050(3) -0.004(2) 0.011(3) 0.013(3)
C57 0.084(5) 0.071(5) 0.062(4) 0.003(4) 0.001(4) 0.000(4)
F1 0.169(6) 0.175(6) 0.129(5) 0.021(5) 0.047(5) 0.115(5)
F2 0.212(6) 0.076(4) 0.171(6) 0.057(4) -0.095(5) -0.053(4)
F3 0.096(4) 0.112(4) 0.075(3) 0.010(3) -0.013(3) -0.002(3)
C1S 0.075(8) 0.091(8) 0.088(9) -0.006(7) -0.017(6) -0.026(6)
Cl1S 0.099(3) 0.075(3) 0.049(2) -0.0154(19) -0.0063(19) -0.019(2)
Cl2S 0.114(5) 0.079(4) 0.094(5) 0.020(3) -0.014(3) -0.003(3)
Cl3S 0.057(6) 0.113(9) 0.051(5) 0.023(5) -0.004(4) 0.017(5)
Cl4S 0.161(11) 0.107(8) 0.61(3) 0.092(13) -0.149(17) -0.036(7)
Cl5S 0.142(9) 0.170(10) 0.56(3) 0.040(13) -0.016(11) -0.061(7)

loop_
_atom_type_symbol
_atom_type_description
_atom_type_scat_dispersion_real
_atom_type_scat_dispersion_imag
_atom_type_scat_source
C C 0.0033 0.0016 'International Tables Vol C Tables 4.2.6.8 and 6.1.1.4'
H H 0.0000 0.0000 'International Tables Vol C Tables 4.2.6.8 and 6.1.1.4'
N N 0.0061 0.0033 'International Tables Vol C Tables 4.2.6.8 and 6.1.1.4'
O O 0.0106 0.0060 'International Tables Vol C Tables 4.2.6.8 and 6.1.1.4'
F F 0.0171 0.0103 'International Tables Vol C Tables 4.2.6.8 and 6.1.1.4'
P P 0.1023 0.0942 'International Tables Vol C Tables 4.2.6.8 and 6.1.1.4'
S S 0.1246 0.1234 'International Tables Vol C Tables 4.2.6.8 and 6.1.1.4'
Cl Cl 0.1484 0.1585 'International Tables Vol C Tables 4.2.6.8 and 6.1.1.4'
Ru Ru -1.2594 0.8363 'International Tables Vol C Tables 4.2.6.8 and 6.1.1.4'

loop_
_geom_angle_atom_site_label_1
_geom_angle_atom_site_label_2
_geom_angle_atom_site_label_3
_geom_angle
_geom_angle_site_symmetry_1
C42 Ru C1 96.6(2) .
C42 Ru C5 124.5(2) .
C1 Ru C5 36.88(9) .
C42 Ru C2 101.7(2) .
C1 Ru C2 36.78(9) .
C5 Ru C2 61.34(14) .
C42 Ru C4 157.9(2) .
C1 Ru C4 61.31(14) .
C5 Ru C4 36.71(9) .
C2 Ru C4 61.10(14) .
C42 Ru C3 134.6(2) .
C1 Ru C3 61.21(14) .
C5 Ru C3 61.16(14) .
C2 Ru C3 36.56(9) .
C4 Ru C3 36.52(9) .
C42 Ru P1 89.31(18) .
C1 Ru P1 148.79(12) .
C5 Ru P1 145.95(12) .
C2 Ru P1 112.01(12) .
C4 Ru P1 109.45(12) .
C3 Ru P1 93.19(12) .
C42 Ru P2 88.62(19) .
C1 Ru P2 112.78(12) .
C5 Ru P2 87.94(12) .
C2 Ru P2 148.22(12) .
C4 Ru P2 99.74(12) .
C3 Ru P2 135.50(12) .
P1 Ru P2 97.92(6) .
N1 P1 C12 105.6(2) .
N1 P1 C6 104.5(2) .
C12 P1 C6 105.32(19) .
N1 P1 Ru 114.12(19) .
C12 P1 Ru 115.69(14) .
C6 P1 Ru 110.66(15) .
N2 P2 C30 102.8(2) .
N2 P2 C24 106.4(2) .
C30 P2 C24 105.8(2) .
N2 P2 Ru 107.7(2) .
C30 P2 Ru 118.98(16) .
C24 P2 Ru 113.99(16) .
C18 N1 P1 131.3(4) .
C18 N1 H1N 114.4 .
P1 N1 H1N 114.4 .
C36 N2 P2 131.0(4) .
C36 N2 H2N 114.5 .
P2 N2 H2N 114.5 .
C5 C1 C2 108.0 .
C5 C1 Ru 71.68(17) .
C2 C1 Ru 72.16(17) .
C5 C1 H1 126.0 .
C2 C1 H1 126.0 .
Ru C1 H1 121.9 .
C3 C2 C1 108.0 .
C3 C2 Ru 72.18(16) .
C1 C2 Ru 71.06(17) .
C3 C2 H2 126.0 .
C1 C2 H2 126.0 .
Ru C2 H2 122.4 .
C2 C3 C4 108.0 .
C2 C3 Ru 71.27(16) .
C4 C3 Ru 71.48(16) .
C2 C3 H3 126.0 .
C4 C3 H3 126.0 .
Ru C3 H3 122.9 .
C5 C4 C3 108.0 .
C5 C4 Ru 71.02(17) .
C3 C4 Ru 72.01(17) .
C5 C4 H4 126.0 .
C3 C4 H4 126.0 .
Ru C4 H4 122.6 .
C4 C5 C1 108.0 .
C4 C5 Ru 72.27(17) .
C1 C5 Ru 71.44(16) .
C4 C5 H5 126.0 .
C1 C5 H5 126.0 .
Ru C5 H5 122.0 .
C7 C6 C11 120.0 .
C7 C6 P1 116.9(2) .
C11 C6 P1 123.1(2) .
C6 C7 C8 120.0 .
C6 C7 H7 120.0 .
C8 C7 H7 120.0 .
C9 C8 C7 120.0 .
C9 C8 H8 120.0 .
C7 C8 H8 120.0 .
C10 C9 C8 120.0 .
C10 C9 H9 120.0 .
C8 C9 H9 120.0 .
C9 C10 C11 120.0 .
C9 C10 H10 120.0 .
C11 C10 H10 120.0 .
C10 C11 C6 120.0 .
C10 C11 H11 120.0 .
C6 C11 H11 120.0 .
C13 C12 C17 120.0 .
C13 C12 P1 120.3(2) .
C17 C12 P1 119.6(2) .
C12 C13 C14 120.0 .
C12 C13 H13 120.0 .
C14 C13 H13 120.0 .
C13 C14 C15 120.0 .
C13 C14 H14 120.0 .
C15 C14 H14 120.0 .
C16 C15 C14 120.0 .
C16 C15 H15 120.0 .
C14 C15 H15 120.0 .
C17 C16 C15 120.0 .
C17 C16 H16 120.0 .
C15 C16 H16 120.0 .
C16 C17 C12 120.0 .
C16 C17 H17 120.0 .
C12 C17 H17 120.0 .
C19 C18 C23 120.0 .
C19 C18 N1 117.2(3) .
C23 C18 N1 122.8(3) .
C20 C19 C18 120.0 .
C20 C19 H19 120.0 .
C18 C19 H19 120.0 .
C21 C20 C19 120.0 .
C21 C20 H20 120.0 .
C19 C20 H20 120.0 .
C20 C21 C22 120.0 .
C20 C21 H21 120.0 .
C22 C21 H21 120.0 .
C23 C22 C21 120.0 .
C23 C22 H22 120.0 .
C21 C22 H22 120.0 .
C22 C23 C18 120.0 .
C22 C23 H23 120.0 .
C18 C23 H23 120.0 .
C25 C24 C29 120.0 .
C25 C24 P2 120.4(2) .
C29 C24 P2 119.6(2) .
C24 C25 C26 120.0 .
C24 C25 H25 120.0 .
C26 C25 H25 120.0 .
C25 C26 C27 120.0 .
C25 C26 H26 120.0 .
C27 C26 H26 120.0 .
C28 C27 C26 120.0 .
C28 C27 H27 120.0 .
C26 C27 H27 120.0 .
C27 C28 C29 120.0 .
C27 C28 H28 120.0 .
C29 C28 H28 120.0 .
C28 C29 C24 120.0 .
C28 C29 H29 120.0 .
C24 C29 H29 120.0 .
C35 C30 C31 120.0 .
C35 C30 P2 122.3(2) .
C31 C30 P2 117.7(2) .
C32 C31 C30 120.0 .
C32 C31 H31 120.0 .
C30 C31 H31 120.0 .
C33 C32 C31 120.0 .
C33 C32 H32 120.0 .
C31 C32 H32 120.0 .
C32 C33 C34 120.0 .
C32 C33 H33 120.0 .
C34 C33 H33 120.0 .
C35 C34 C33 120.0 .
C35 C34 H34 120.0 .
C33 C34 H34 120.0 .
C30 C35 C34 120.0 .
C30 C35 H35 120.0 .
C34 C35 H35 120.0 .
C37 C36 C41 120.0 .
C37 C36 N2 122.5(3) .
C41 C36 N2 117.5(3) .
C36 C37 C38 120.0 .
C36 C37 H37 120.0 .
C38 C37 H37 120.0 .
C39 C38 C37 120.0 .
C39 C38 H38 120.0 .
C37 C38 H38 120.0 .
C38 C39 C40 120.0 .
C38 C39 H39 120.0 .
C40 C39 H39 120.0 .
C39 C40 C41 120.0 .
C39 C40 H40 120.0 .
C41 C40 H40 120.0 .
C36 C41 C40 120.0 .
C36 C41 H41 120.0 .
C40 C41 H41 120.0 .
C43 C42 Ru 175.5(5) .
C42 C43 C44 172.9(7) .
C43 C44 C45 119.3(5) .
C43 C44 C51 119.3(6) .
C45 C44 C51 121.3(5) .
C46 C45 C50 120.0 .
C46 C45 C44 120.3(3) .
C50 C45 C44 119.6(3) .
C47 C46 C45 120.0 .
C47 C46 H46 120.0 .
C45 C46 H46 120.0 .
C46 C47 C48 120.0 .
C46 C47 H47 120.0 .
C48 C47 H47 120.0 .
C49 C48 C47 120.0 .
C49 C48 H48 120.0 .
C47 C48 H48 120.0 .
C50 C49 C48 120.0 .
C50 C49 H49 120.0 .
C48 C49 H49 120.0 .
C49 C50 C45 120.0 .
C49 C50 H50 120.0 .
C45 C50 H50 120.0 .
C52 C51 C56 120.0 .
C52 C51 C44 121.4(4) .
C56 C51 C44 118.5(4) .
C53 C52 C51 120.0 .
C53 C52 H52 120.0 .
C51 C52 H52 120.0 .
C52 C53 C54 120.0 .
C52 C53 H53 120.0 .
C54 C53 H53 120.0 .
C53 C54 C55 120.0 .
C53 C54 H54 120.0 .
C55 C54 H54 120.0 .
C56 C55 C54 120.0 .
C56 C55 H55 120.0 .
C54 C55 H55 120.0 .
C55 C56 C51 120.0 .
C55 C56 H56 120.0 .
C51 C56 H56 120.0 .
O1 S O3 115.9(3) .
O1 S O2 112.5(4) .
O3 S O2 115.2(3) .
O1 S C57 104.0(4) .
O3 S C57 104.2(4) .
O2 S C57 103.0(4) .
F3 C57 F1 105.6(7) .
F3 C57 F2 104.4(7) .
F1 C57 F2 106.0(8) .
F3 C57 S 114.3(6) .
F1 C57 S 113.0(6) .
F2 C57 S 112.8(6) .
Cl1S C1S Cl2S 110.3(8) .
Cl1S C1S H1SA 109.6 .
Cl2S C1S H1SA 109.6 .
Cl1S C1S H1SB 109.6 .
Cl2S C1S H1SB 109.6 .
H1SA C1S H1SB 108.1 .
Cl5S Cl4S Cl5S 180.000(3) 3_575

loop_
_geom_bond_atom_site_label_1
_geom_bond_atom_site_label_2
_geom_bond_distance
_geom_bond_site_symmetry_2
Ru C42 1.889(6) .
Ru C1 2.238(5) .
Ru C5 2.241(4) .
Ru C2 2.252(5) .
Ru C4 2.257(4) .
Ru C3 2.264(4) .
Ru P1 2.2939(16) .
Ru P2 2.2967(17) .
P1 N1 1.680(5) .
P1 C12 1.837(4) .
P1 C6 1.846(4) .
P2 N2 1.662(5) .
P2 C30 1.831(4) .
P2 C24 1.834(4) .
N1 C18 1.407(6) .
N1 H1N 0.8800 .
N2 C36 1.434(6) .
N2 H2N 0.8800 .
C1 C5 1.416(3) .
C1 C2 1.416(3) .
C1 H1 0.9500 .
C2 C3 1.416(3) .
C2 H2 0.9500 .
C3 C4 1.416(3) .
C3 H3 0.9500 .
C4 C5 1.416(3) .
C4 H4 0.9500 .
C5 H5 0.9500 .
C6 C7 1.388(3) .
C6 C11 1.388(3) .
C7 C8 1.388(3) .
C7 H7 0.9500 .
C8 C9 1.388(3) .
C8 H8 0.9500 .
C9 C10 1.388(3) .
C9 H9 0.9500 .
C10 C11 1.388(3) .
C10 H10 0.9500 .
C11 H11 0.9500 .
C12 C13 1.384(3) .
C12 C17 1.384(3) .
C13 C14 1.384(3) .
C13 H13 0.9500 .
C14 C15 1.384(3) .
C14 H14 0.9500 .
C15 C16 1.384(3) .
C15 H15 0.9500 .
C16 C17 1.384(3) .
C16 H16 0.9500 .
C17 H17 0.9500 .
C18 C19 1.394(3) .
C18 C23 1.394(3) .
C19 C20 1.394(3) .
C19 H19 0.9500 .
C20 C21 1.394(3) .
C20 H20 0.9500 .
C21 C22 1.394(3) .
C21 H21 0.9500 .
C22 C23 1.394(3) .
C22 H22 0.9500 .
C23 H23 0.9500 .
C24 C25 1.387(3) .
C24 C29 1.387(3) .
C25 C26 1.387(3) .
C25 H25 0.9500 .
C26 C27 1.387(3) .
C26 H26 0.9500 .
C27 C28 1.387(3) .
C27 H27 0.9500 .
C28 C29 1.387(3) .
C28 H28 0.9500 .
C29 H29 0.9500 .
C30 C35 1.385(3) .
C30 C31 1.385(3) .
C31 C32 1.385(3) .
C31 H31 0.9500 .
C32 C33 1.385(3) .
C32 H32 0.9500 .
C33 C34 1.385(3) .
C33 H33 0.9500 .
C34 C35 1.385(3) .
C34 H34 0.9500 .
C35 H35 0.9500 .
C36 C37 1.381(3) .
C36 C41 1.381(3) .
C37 C38 1.381(3) .
C37 H37 0.9500 .
C38 C39 1.381(3) .
C38 H38 0.9500 .
C39 C40 1.381(3) .
C39 H39 0.9500 .
C40 C41 1.381(3) .
C40 H40 0.9500 .
C41 H41 0.9500 .
C42 C43 1.270(8) .
C43 C44 1.356(8) .
C44 C45 1.488(8) .
C44 C51 1.503(8) .
C45 C46 1.383(3) .
C45 C50 1.383(3) .
C46 C47 1.383(3) .
C46 H46 0.9500 .
C47 C48 1.383(3) .
C47 H47 0.9500 .
C48 C49 1.383(3) .
C48 H48 0.9500 .
C49 C50 1.383(3) .
C49 H49 0.9500 .
C50 H50 0.9500 .
C51 C52 1.384(3) .
C51 C56 1.384(3) .
C52 C53 1.384(3) .
C52 H52 0.9500 .
C53 C54 1.384(3) .
C53 H53 0.9500 .
C54 C55 1.384(3) .
C54 H54 0.9500 .
C55 C56 1.384(3) .
C55 H55 0.9500 .
C56 H56 0.9500 .
S O1 1.418(5) .
S O3 1.434(5) .
S O2 1.435(5) .
S C57 1.769(9) .
C57 F3 1.313(9) .
C57 F1 1.326(10) .
C57 F2 1.345(10) .
C1S Cl1S 1.693(12) .
C1S Cl2S 1.716(13) .
C1S H1SA 0.9900 .
C1S H1SB 0.9900 .
Cl4S Cl5S 1.87(2) 3_575
Cl4S Cl5S 1.87(2) .

loop_
_geom_hbond_atom_site_label_D
_geom_hbond_atom_site_label_H
_geom_hbond_atom_site_label_A
_geom_hbond_distance_DH
_geom_hbond_distance_HA
_geom_hbond_distance_DA
_geom_hbond_angle_DHA
N2 H2N O1 0.88 2.63 3.455(8) 155.6
N1 H1N C31 0.88 2.63 3.464(7) 159.0

loop_
_geom_torsion_atom_site_label_1
_geom_torsion_atom_site_label_2
_geom_torsion_atom_site_label_3
_geom_torsion_atom_site_label_4
_geom_torsion
C42 Ru P1 N1 -30.2(3)
C1 Ru P1 N1 -131.9(3)
C5 Ru P1 N1 156.5(3)
C2 Ru P1 N1 -132.5(2)
C4 Ru P1 N1 161.7(2)
C3 Ru P1 N1 -164.8(2)
P2 Ru P1 N1 58.3(2)
C42 Ru P1 C12 -152.9(2)
C1 Ru P1 C12 105.3(3)
C5 Ru P1 C12 33.7(3)
C2 Ru P1 C12 104.68(19)
C4 Ru P1 C12 38.9(2)
C3 Ru P1 C12 72.38(19)
P2 Ru P1 C12 -64.43(16)
C42 Ru P1 C6 87.4(2)
C1 Ru P1 C6 -14.3(3)
C5 Ru P1 C6 -86.0(3)
C2 Ru P1 C6 -14.97(19)
C4 Ru P1 C6 -80.76(19)
C3 Ru P1 C6 -47.27(18)
P2 Ru P1 C6 175.92(15)
C42 Ru P2 N2 -57.8(3)
C1 Ru P2 N2 38.8(2)
C5 Ru P2 N2 66.8(2)
C2 Ru P2 N2 52.5(3)
C4 Ru P2 N2 101.7(2)
C3 Ru P2 N2 110.3(2)
P1 Ru P2 N2 -146.90(19)
C42 Ru P2 C30 58.5(2)
C1 Ru P2 C30 155.1(2)
C5 Ru P2 C30 -177.0(2)
C2 Ru P2 C30 168.8(3)
C4 Ru P2 C30 -142.07(19)
C3 Ru P2 C30 -133.5(2)
P1 Ru P2 C30 -30.66(17)
C42 Ru P2 C24 -175.6(2)
C1 Ru P2 C24 -79.0(2)
C5 Ru P2 C24 -51.01(19)
C2 Ru P2 C24 -65.3(3)
C4 Ru P2 C24 -16.1(2)
C3 Ru P2 C24 -7.5(2)
P1 Ru P2 C24 95.30(16)
C12 P1 N1 C18 -68.5(5)
C6 P1 N1 C18 42.3(6)
Ru P1 N1 C18 163.4(4)
C30 P2 N2 C36 43.6(5)
C24 P2 N2 C36 -67.4(5)
Ru P2 N2 C36 170.0(4)
C42 Ru C1 C5 142.6(2)
C2 Ru C1 C5 -116.65(9)
C4 Ru C1 C5 -37.49(6)
C3 Ru C1 C5 -79.37(10)
P1 Ru C1 C5 -117.7(3)
P2 Ru C1 C5 51.32(15)
C42 Ru C1 C2 -100.7(2)
C5 Ru C1 C2 116.65(9)
C4 Ru C1 C2 79.16(10)
C3 Ru C1 C2 37.28(6)
P1 Ru C1 C2 -1.0(3)
P2 Ru C1 C2 167.97(16)
C5 C1 C2 C3 0.0
Ru C1 C2 C3 -63.14(17)
C5 C1 C2 Ru 63.15(17)
C42 Ru C2 C3 -157.7(2)
C1 Ru C2 C3 116.97(9)
C5 Ru C2 C3 79.29(10)
C4 Ru C2 C3 37.18(6)
P1 Ru C2 C3 -63.61(14)
P2 Ru C2 C3 95.6(3)
C42 Ru C2 C1 85.4(2)
C5 Ru C2 C1 -37.68(7)
C4 Ru C2 C1 -79.79(10)
C3 Ru C2 C1 -116.97(9)
P1 Ru C2 C1 179.43(15)
P2 Ru C2 C1 -21.4(3)
C1 C2 C3 C4 0.0
Ru C2 C3 C4 -62.42(17)
C1 C2 C3 Ru 62.42(17)
C42 Ru C3 C2 31.5(3)
C1 Ru C3 C2 -37.51(7)
C5 Ru C3 C2 -79.83(10)
C4 Ru C3 C2 -117.24(9)
P1 Ru C3 C2 123.72(15)
P2 Ru C3 C2 -131.6(2)
C42 Ru C3 C4 148.8(3)
C1 Ru C3 C4 79.73(10)
C5 Ru C3 C4 37.41(7)
C2 Ru C3 C4 117.24(9)
P1 Ru C3 C4 -119.04(15)
P2 Ru C3 C4 -14.3(2)
C2 C3 C4 C5 0.0
Ru C3 C4 C5 -62.29(17)
C2 C3 C4 Ru 62.29(17)
C42 Ru C4 C5 37.9(6)
C1 Ru C4 C5 37.66(7)
C2 Ru C4 C5 79.86(10)
C3 Ru C4 C5 117.08(9)
P1 Ru C4 C5 -175.13(15)
P2 Ru C4 C5 -73.07(15)
C42 Ru C4 C3 -79.1(6)
C1 Ru C4 C3 -79.42(10)
C5 Ru C4 C3 -117.08(9)
C2 Ru C4 C3 -37.22(7)
P1 Ru C4 C3 67.79(15)
P2 Ru C4 C3 169.85(15)
C3 C4 C5 C1 0.0
Ru C4 C5 C1 -62.92(17)
C3 C4 C5 Ru 62.92(17)
C2 C1 C5 C4 0.0
Ru C1 C5 C4 63.46(17)
C2 C1 C5 Ru -63.46(17)
C42 Ru C5 C4 -163.7(3)
C1 Ru C5 C4 -116.72(9)
C2 Ru C5 C4 -79.14(10)
C3 Ru C5 C4 -37.22(6)
P1 Ru C5 C4 8.2(3)
P2 Ru C5 C4 109.36(16)
C42 Ru C5 C1 -47.0(3)
C2 Ru C5 C1 37.58(6)
C4 Ru C5 C1 116.72(9)
C3 Ru C5 C1 79.50(10)
P1 Ru C5 C1 124.9(3)
P2 Ru C5 C1 -133.93(16)
N1 P1 C6 C7 63.9(3)
C12 P1 C6 C7 174.9(2)
Ru P1 C6 C7 -59.4(2)
N1 P1 C6 C11 -116.2(3)
C12 P1 C6 C11 -5.2(3)
Ru P1 C6 C11 120.5(2)
C11 C6 C7 C8 0.0
P1 C6 C7 C8 179.9(3)
C6 C7 C8 C9 0.0
C7 C8 C9 C10 0.0
C8 C9 C10 C11 0.0
C9 C10 C11 C6 0.0
C7 C6 C11 C10 0.0
P1 C6 C11 C10 -179.9(3)
N1 P1 C12 C13 -9.0(3)
C6 P1 C12 C13 -119.3(2)
Ru P1 C12 C13 118.2(2)
N1 P1 C12 C17 175.3(3)
C6 P1 C12 C17 65.0(3)
Ru P1 C12 C17 -57.5(2)
C17 C12 C13 C14 0.0
P1 C12 C13 C14 -175.7(3)
C12 C13 C14 C15 0.0
C13 C14 C15 C16 0.0
C14 C15 C16 C17 0.0
C15 C16 C17 C12 0.0
C13 C12 C17 C16 0.0
P1 C12 C17 C16 175.7(3)
P1 N1 C18 C19 -165.7(4)
P1 N1 C18 C23 13.9(7)
C23 C18 C19 C20 0.0
N1 C18 C19 C20 179.6(5)
C18 C19 C20 C21 0.0
C19 C20 C21 C22 0.0
C20 C21 C22 C23 0.0
C21 C22 C23 C18 0.0
C19 C18 C23 C22 0.0
N1 C18 C23 C22 -179.5(5)
N2 P2 C24 C25 177.5(3)
C30 P2 C24 C25 68.6(3)
Ru P2 C24 C25 -64.0(3)
N2 P2 C24 C29 -2.1(3)
C30 P2 C24 C29 -110.9(3)
Ru P2 C24 C29 116.5(2)
C29 C24 C25 C26 0.0
P2 C24 C25 C26 -179.5(3)
C24 C25 C26 C27 0.0
C25 C26 C27 C28 0.0
C26 C27 C28 C29 0.0
C27 C28 C29 C24 0.0
C25 C24 C29 C28 0.0
P2 C24 C29 C28 179.5(3)
N2 P2 C30 C35 -139.7(3)
C24 P2 C30 C35 -28.3(3)
Ru P2 C30 C35 101.5(3)
N2 P2 C30 C31 41.1(3)
C24 P2 C30 C31 152.5(2)
Ru P2 C30 C31 -77.7(3)
C35 C30 C31 C32 0.0
P2 C30 C31 C32 179.2(3)
C30 C31 C32 C33 0.0
C31 C32 C33 C34 0.0
C32 C33 C34 C35 0.0
C31 C30 C35 C34 0.0
P2 C30 C35 C34 -179.2(3)
C33 C34 C35 C30 0.0
P2 N2 C36 C37 5.7(6)
P2 N2 C36 C41 -173.4(3)
C41 C36 C37 C38 0.0
N2 C36 C37 C38 -179.1(5)
C36 C37 C38 C39 0.0
C37 C38 C39 C40 0.0
C38 C39 C40 C41 0.0
C37 C36 C41 C40 0.0
N2 C36 C41 C40 179.1(4)
C39 C40 C41 C36 0.0
C1 Ru C42 C43 -31(7)
C5 Ru C42 C43 -5(7)
C2 Ru C42 C43 -68(7)
C4 Ru C42 C43 -31(7)
C3 Ru C42 C43 -86(7)
P1 Ru C42 C43 180(100)
P2 Ru C42 C43 82(7)
Ru C42 C43 C44 -12(12)
C42 C43 C44 C45 33(6)
C42 C43 C44 C51 -150(6)
C43 C44 C45 C46 159.6(5)
C51 C44 C45 C46 -17.8(7)
C43 C44 C45 C50 -16.3(8)
C51 C44 C45 C50 166.3(4)
C50 C45 C46 C47 0.0
C44 C45 C46 C47 -175.9(5)
C45 C46 C47 C48 0.0
C46 C47 C48 C49 0.0
C47 C48 C49 C50 0.0
C48 C49 C50 C45 0.0
C46 C45 C50 C49 0.0
C44 C45 C50 C49 175.9(5)
C43 C44 C51 C52 137.5(5)
C45 C44 C51 C52 -45.1(7)
C43 C44 C51 C56 -46.2(7)
C45 C44 C51 C56 131.2(5)
C56 C51 C52 C53 0.0
C44 C51 C52 C53 176.2(5)
C51 C52 C53 C54 0.0
C52 C53 C54 C55 0.0
C53 C54 C55 C56 0.0
C54 C55 C56 C51 0.0
C52 C51 C56 C55 0.0
C44 C51 C56 C55 -176.3(5)
O1 S C57 F3 61.6(7)
O3 S C57 F3 -176.6(6)
O2 S C57 F3 -56.0(7)
O1 S C57 F1 -177.6(7)
O3 S C57 F1 -55.8(8)
O2 S C57 F1 64.8(7)
O1 S C57 F2 -57.4(8)
O3 S C57 F2 64.4(8)
O2 S C57 F2 -175.0(7)
